data_2220003
loop_
_publ_author_name
'Diao, Yun-Peng'
'Zhang, Qi-Hui'
'Wang, Da-Cheng'
'Deng, Xu-Ming'

_publ_section_title
;
 (<i>E</i>)-4-Bromo-<i>N</i>'-(2-hydroxy-1-naphthylmethylene)benzohydrazide
;
_journal_coeditor_code SU2066
_journal_issue 11
_journal_name_full 'Acta Crystallographica Section E'
_journal_page_first o2070
_journal_paper_doi 10.1107/S1600536808031395
_journal_volume 64
_journal_year 2008
_chemical_formula_iupac 'C18 H13 Br N2 O2'
_chemical_formula_moiety 'C18 H13 Br N2 O2'
_chemical_formula_sum 'C18 H13 Br N2 O2'
_chemical_formula_weight 369.21
_chemical_name_systematic
;
(E)-4-Bromo-N'-(2-hydroxy-1-naphthylmethylene)benzohydrazide
;
_space_group_IT_number 7
_symmetry_cell_setting monoclinic
_symmetry_space_group_name_Hall 'P -2yc'
_symmetry_space_group_name_H-M 'P 1 c 1'
_atom_sites_solution_hydrogens geom
_atom_sites_solution_primary direct
_atom_sites_solution_secondary difmap
_audit_creation_method SHELXL-97
_cell_angle_alpha 90.00
_cell_angle_beta 95.449(7)
_cell_angle_gamma 90.00
_cell_formula_units_Z 2
_cell_length_a 6.185(2)
_cell_length_b 4.7638(19)
_cell_length_c 25.689(10)
_cell_measurement_reflns_used 1589
_cell_measurement_temperature 298(2)
_cell_measurement_theta_max 24.5
_cell_measurement_theta_min 2.6
_cell_volume 753.5(5)
_computing_cell_refinement 'SAINT (Bruker, 2000)'
_computing_data_collection 'SMART (Bruker, 2000)'
_computing_data_reduction 'SAINT (Bruker, 2000)'
_computing_molecular_graphics 'SHELXTL (Sheldrick, 2008)'
_computing_publication_material 'SHELXTL (Sheldrick, 2008)'
_computing_structure_refinement 'SHELXTL (Sheldrick, 2008)'
_computing_structure_solution 'SHELXTL (Sheldrick, 2008)'
_diffrn_ambient_temperature 298(2)
_diffrn_measured_fraction_theta_full 0.994
_diffrn_measured_fraction_theta_max 0.994
_diffrn_measurement_device_type 'Bruker SMART CCD area-detector'
_diffrn_measurement_method \w
_diffrn_radiation_monochromator graphite
_diffrn_radiation_source 'fine-focus sealed tube'
_diffrn_radiation_type MoK\a
_diffrn_radiation_wavelength 0.71073
_diffrn_reflns_av_R_equivalents 0.0338
_diffrn_reflns_av_sigmaI/netI 0.0930
_diffrn_reflns_limit_h_max 7
_diffrn_reflns_limit_h_min -7
_diffrn_reflns_limit_k_max 6
_diffrn_reflns_limit_k_min -6
_diffrn_reflns_limit_l_max 32
_diffrn_reflns_limit_l_min -32
_diffrn_reflns_number 5817
_diffrn_reflns_theta_full 26.98
_diffrn_reflns_theta_max 26.98
_diffrn_reflns_theta_min 1.59
_diffrn_standards_number 0
_exptl_absorpt_coefficient_mu 2.739
_exptl_absorpt_correction_T_max 0.5143
_exptl_absorpt_correction_T_min 0.4937
_exptl_absorpt_correction_type multi-scan
_exptl_absorpt_process_details '(SADABS; Bruker, 2000)'
_exptl_crystal_colour yellow
_exptl_crystal_density_diffrn 1.627
_exptl_crystal_density_method 'not measured'
_exptl_crystal_description block
_exptl_crystal_F_000 372
_exptl_crystal_size_max 0.30
_exptl_crystal_size_mid 0.30
_exptl_crystal_size_min 0.28
_refine_diff_density_max 0.307
_refine_diff_density_min -0.238
_refine_ls_abs_structure_details 'Flack (1983), 1493 Friedel pairs'
_refine_ls_abs_structure_Flack 0.026(12)
_refine_ls_extinction_method none
_refine_ls_goodness_of_fit_ref 0.903
_refine_ls_hydrogen_treatment mixed
_refine_ls_matrix_type full
_refine_ls_number_parameters 212
_refine_ls_number_reflns 3119
_refine_ls_number_restraints 3
_refine_ls_restrained_S_all 0.903
_refine_ls_R_factor_all 0.0562
_refine_ls_R_factor_gt 0.0395
_refine_ls_shift/su_max 0.001
_refine_ls_shift/su_mean 0.000
_refine_ls_structure_factor_coef Fsqd
_refine_ls_weighting_details 'calc w=1/[\s^2^(Fo^2^)+]'
_refine_ls_weighting_scheme calc
_refine_ls_wR_factor_gt 0.0910
_refine_ls_wR_factor_ref 0.1013
_reflns_number_gt 2443
_reflns_number_total 3119
_reflns_threshold_expression I>2\s(I)
_cod_data_source_file su2066.cif
_cod_data_source_block I
_cod_depositor_comments
;
The following automatic conversions were performed:
'_symmetry_cell_setting' value 'Monoclinic' changed to 'monoclinic'
according to '/home/saulius/struct/CIF-dictionaries/cif_core.dic'
dictionary named 'cif_core.dic' version 2.4.1 from 2010-06-29.

Automatic conversion script
Id: cif_fix_enum 1527 2010-12-29 10:47:43Z saulius 

The following automatic conversions were performed:

'_symmetry_cell_setting' value 'Monoclinic' changed to 'monoclinic'
according to /home/saulius/struct/CIF-dictionaries/cif_core.dic
dictionary named 'cif_core.dic' version 2.4.1 from 2010-06-29.

Automatic conversion script
Id: cif_fix_values 1715 2011-07-08 13:25:40Z adriana 
;
_cod_original_sg_symbol_H-M 'P c'
_cod_database_code 2220003
_cod_database_fobs_code 2220003

loop_
_symmetry_equiv_pos_as_xyz
'x, y, z'
'x, -y, z+1/2'

loop_
_atom_site_type_symbol
_atom_site_label
_atom_site_fract_x
_atom_site_fract_y
_atom_site_fract_z
_atom_site_U_iso_or_equiv
_atom_site_adp_type
_atom_site_calc_flag
_atom_site_refinement_flags
_atom_site_occupancy
Br Br1 1.08310(11) 0.22527(11) 1.13545(4) 0.0685(2) Uani d . 1
O O1 0.2012(5) -0.3701(5) 0.99811(12) 0.0474(7) Uani d . 1
O O2 -0.3678(6) -0.2844(6) 0.91908(13) 0.0509(8) Uani d . 1
H H2 -0.2458 -0.2481 0.9327 0.076 Uiso calc R 1
N N1 0.1759(5) 0.0647(6) 0.96274(13) 0.0379(7) Uani d D 1
N N2 -0.0057(5) -0.0129(6) 0.93167(12) 0.0377(7) Uani d . 1
C C18 0.7851(7) 0.2520(7) 1.04481(17) 0.0407(9) Uani d . 1
H H18 0.8775 0.3902 1.0342 0.049 Uiso calc R 1
C C1 0.8295(7) 0.1191(9) 1.09188(16) 0.0433(9) Uani d . 1
C C2 0.6996(7) -0.0854(9) 1.10869(16) 0.0480(10) Uani d . 1
H H2A 0.7329 -0.1711 1.1410 0.058 Uiso calc R 1
C C3 0.5173(7) -0.1632(8) 1.07685(17) 0.0432(10) Uani d . 1
H H3 0.4282 -0.3052 1.0875 0.052 Uiso calc R 1
C C4 0.4659(6) -0.0328(7) 1.02954(15) 0.0340(8) Uani d . 1
C C5 0.6012(6) 0.1770(7) 1.01362(16) 0.0369(8) Uani d . 1
H H5 0.5673 0.2669 0.9818 0.044 Uiso calc R 1
C C6 0.2705(6) -0.1305(8) 0.99609(15) 0.0350(8) Uani d . 1
C C7 -0.0776(6) 0.1545(8) 0.89501(16) 0.0357(8) Uani d . 1
H H7 -0.0023 0.3190 0.8893 0.043 Uiso calc R 1
C C8 -0.2727(6) 0.0903(7) 0.86278(15) 0.0361(8) Uani d . 1
C C9 -0.4138(6) -0.1175(8) 0.87700(16) 0.0399(9) Uani d . 1
C C10 -0.6139(7) -0.1627(9) 0.8477(2) 0.0513(11) Uani d . 1
H H10 -0.7084 -0.2975 0.8587 0.062 Uiso calc R 1
C C11 -0.6716(6) -0.0146(9) 0.80394(19) 0.0527(11) Uani d . 1
H H11 -0.8065 -0.0462 0.7857 0.063 Uiso calc R 1
C C12 -0.5319(7) 0.1866(8) 0.78536(19) 0.0459(10) Uani d . 1
C C13 -0.5851(8) 0.3322(10) 0.7382(2) 0.0558(12) Uani d . 1
H H13 -0.7177 0.2963 0.7191 0.067 Uiso calc R 1
C C14 -0.4491(8) 0.5229(10) 0.71980(18) 0.0596(12) Uani d . 1
H H14 -0.4861 0.6156 0.6883 0.071 Uiso calc R 1
C C15 -0.2513(8) 0.5774(10) 0.74925(17) 0.0568(11) Uani d . 1
H H15 -0.1576 0.7101 0.7372 0.068 Uiso calc R 1
C C16 -0.1927(6) 0.4422(8) 0.79472(15) 0.0441(9) Uani d . 1
H H16 -0.0587 0.4806 0.8129 0.053 Uiso calc R 1
C C17 -0.3314(6) 0.2444(7) 0.81494(17) 0.0377(9) Uani d . 1
H H1 0.209(11) 0.245(4) 0.969(3) 0.080 Uiso d D 1

loop_
_atom_site_aniso_label
_atom_site_aniso_U_11
_atom_site_aniso_U_22
_atom_site_aniso_U_33
_atom_site_aniso_U_12
_atom_site_aniso_U_13
_atom_site_aniso_U_23
Br1 0.0451(2) 0.0994(4) 0.0583(3) -0.0070(3) -0.00903(17) -0.0151(3)
O1 0.0489(17) 0.0246(13) 0.068(2) -0.0093(12) -0.0010(14) 0.0020(13)
O2 0.055(2) 0.0432(16) 0.055(2) -0.0164(13) 0.0070(15) -0.0067(14)
N1 0.0431(18) 0.0268(15) 0.0425(18) -0.0060(14) -0.0022(14) -0.0048(13)
N2 0.0343(15) 0.0308(15) 0.0473(19) -0.0038(13) 0.0002(13) -0.0074(14)
C18 0.036(2) 0.043(2) 0.044(2) -0.0092(17) 0.0070(17) -0.0058(17)
C1 0.036(2) 0.047(2) 0.046(3) -0.0004(18) 0.0002(17) -0.0128(19)
C2 0.050(2) 0.050(3) 0.042(2) 0.000(2) -0.0038(19) 0.0053(19)
C3 0.044(2) 0.035(2) 0.051(3) -0.0049(17) 0.0040(19) 0.0034(17)
C4 0.038(2) 0.0274(18) 0.037(2) -0.0041(15) 0.0040(15) -0.0030(15)
C5 0.038(2) 0.0343(19) 0.038(2) -0.0062(15) 0.0045(16) -0.0027(15)
C6 0.038(2) 0.0250(18) 0.043(2) -0.0006(16) 0.0105(17) -0.0058(16)
C7 0.035(2) 0.0306(18) 0.041(2) -0.0062(15) 0.0040(16) -0.0041(16)
C8 0.036(2) 0.0308(18) 0.041(2) -0.0011(16) 0.0023(16) -0.0111(16)
C9 0.041(2) 0.035(2) 0.044(2) -0.0055(17) 0.0084(17) -0.0101(17)
C10 0.038(2) 0.049(2) 0.068(3) -0.0138(19) 0.008(2) -0.015(2)
C11 0.031(2) 0.060(3) 0.064(3) -0.0061(18) -0.0082(18) -0.023(2)
C12 0.038(2) 0.044(2) 0.055(3) 0.0017(17) -0.0037(19) -0.0178(18)
C13 0.049(3) 0.057(3) 0.057(3) 0.009(2) -0.013(2) -0.015(2)
C14 0.067(3) 0.068(3) 0.043(3) 0.010(3) -0.003(2) -0.001(2)
C15 0.059(3) 0.066(3) 0.046(3) -0.002(2) 0.008(2) -0.001(2)
C16 0.038(2) 0.051(3) 0.044(2) -0.0058(18) 0.0023(17) -0.0005(19)
C17 0.033(2) 0.036(2) 0.043(2) 0.0018(15) 0.0005(16) -0.0104(16)

loop_
_atom_type_symbol
_atom_type_description
_atom_type_scat_dispersion_real
_atom_type_scat_dispersion_imag
_atom_type_scat_source
C C 0.0033 0.0016 'International Tables Vol C Tables 4.2.6.8 and 6.1.1.4'
H H 0.0000 0.0000 'International Tables Vol C Tables 4.2.6.8 and 6.1.1.4'
N N 0.0061 0.0033 'International Tables Vol C Tables 4.2.6.8 and 6.1.1.4'
O O 0.0106 0.0060 'International Tables Vol C Tables 4.2.6.8 and 6.1.1.4'
Br Br -0.2901 2.4595 'International Tables Vol C Tables 4.2.6.8 and 6.1.1.4'

loop_
_geom_angle_atom_site_label_1
_geom_angle_atom_site_label_2
_geom_angle_atom_site_label_3
_geom_angle
C9 O2 H2 109.5
C6 N1 N2 117.7(3)
C6 N1 H1 118(5)
N2 N1 H1 121(5)
C7 N2 N1 118.0(3)
C1 C18 C5 118.7(4)
C1 C18 H18 120.7
C5 C18 H18 120.7
C2 C1 C18 122.5(4)
C2 C1 Br1 118.8(3)
C18 C1 Br1 118.7(3)
C1 C2 C3 118.6(4)
C1 C2 H2A 120.7
C3 C2 H2A 120.7
C4 C3 C2 120.7(4)
C4 C3 H3 119.7
C2 C3 H3 119.7
C3 C4 C5 119.3(4)
C3 C4 C6 118.4(3)
C5 C4 C6 122.2(4)
C18 C5 C4 120.2(4)
C18 C5 H5 119.9
C4 C5 H5 119.9
O1 C6 N1 122.3(3)
O1 C6 C4 122.4(3)
N1 C6 C4 115.3(3)
N2 C7 C8 120.5(3)
N2 C7 H7 119.8
C8 C7 H7 119.8
C9 C8 C7 121.1(4)
C9 C8 C17 118.1(3)
C7 C8 C17 120.8(3)
O2 C9 C8 122.7(4)
O2 C9 C10 116.6(4)
C8 C9 C10 120.8(4)
C11 C10 C9 121.2(4)
C11 C10 H10 119.4
C9 C10 H10 119.4
C10 C11 C12 121.3(4)
C10 C11 H11 119.4
C12 C11 H11 119.4
C11 C12 C13 121.9(4)
C11 C12 C17 119.0(4)
C13 C12 C17 119.1(4)
C14 C13 C12 121.9(4)
C14 C13 H13 119.0
C12 C13 H13 119.0
C13 C14 C15 118.4(4)
C13 C14 H14 120.8
C15 C14 H14 120.8
C16 C15 C14 121.8(5)
C16 C15 H15 119.1
C14 C15 H15 119.1
C15 C16 C17 121.0(4)
C15 C16 H16 119.5
C17 C16 H16 119.5
C16 C17 C12 117.7(4)
C16 C17 C8 122.7(4)
C12 C17 C8 119.5(4)

loop_
_geom_bond_atom_site_label_1
_geom_bond_atom_site_label_2
_geom_bond_distance
Br1 C1 1.907(4)
O1 C6 1.222(5)
O2 C9 1.350(5)
O2 H2 0.8200
N1 C6 1.359(5)
N1 N2 1.366(4)
N1 H1 0.89(3)
N2 C7 1.281(5)
C18 C1 1.369(6)
C18 C5 1.375(6)
C18 H18 0.9300
C1 C2 1.359(6)
C2 C3 1.379(6)
C2 H2A 0.9300
C3 C4 1.375(5)
C3 H3 0.9300
C4 C5 1.389(5)
C4 C6 1.490(5)
C5 H5 0.9300
C7 C8 1.430(5)
C7 H7 0.9300
C8 C9 1.391(5)
C8 C17 1.448(6)
C9 C10 1.403(6)
C10 C11 1.346(7)
C10 H10 0.9300
C11 C12 1.404(6)
C11 H11 0.9300
C12 C13 1.407(7)
C12 C17 1.419(6)
C13 C14 1.354(7)
C13 H13 0.9300
C14 C15 1.400(7)
C14 H14 0.9300
C15 C16 1.353(6)
C15 H15 0.9300
C16 C17 1.406(6)
C16 H16 0.9300

loop_
_geom_hbond_atom_site_label_D
_geom_hbond_atom_site_label_H
_geom_hbond_atom_site_label_A
_geom_hbond_site_symmetry_A
_geom_hbond_distance_DH
_geom_hbond_distance_HA
_geom_hbond_distance_DA
_geom_hbond_angle_DHA
N1 H1 O1 1_565 0.89(3) 1.99(3) 2.841(4) 160(6)
O2 H2 N2 . 0.82 1.86 2.580(4) 145.4

loop_
_cod_related_entry_id
_cod_related_entry_database
_cod_related_entry_code
1 ChemSpider 12569727
